data_4325108
loop_
_publ_author_name
'Robert E. Jilek'
'Liam P. Spencer'
'David L. Kuiper'
'Brian L. Scott'
'Ursula J. Williams'
'James M. Kikkawa'
'Eric J. Schelter'
'James M. Boncella'

_publ_contact_author_address
;Materials Physics and Applications Division
Los Alamos National Laboratory
MS J514
Los Alamos, NM 87545
;
_publ_contact_author_email boncella@lanl.gov
_publ_contact_author_name 'Dr. James M. Boncella'
_publ_contact_author_phone 505-665-0795
_publ_section_title
;
 A General and Modular Synthesis of Monoimidouranium(IV) Dihalides
;
_journal_name_full 'Inorganic Chemistry'
_journal_page_first 4235
_journal_page_last 4237
_journal_paper_doi 10.1021/ic200377b
_journal_volume 50
_journal_year 2011
_chemical_formula_moiety 'C28 H49 I2 N O4 U'
_chemical_formula_sum 'C28 H49 I2 N O4 U'
_chemical_formula_weight 955.51
_chemical_name_common apx1077
_chemical_name_systematic
; 
 ? 
;
_space_group_IT_number 14
_symmetry_cell_setting monoclinic
_symmetry_space_group_name_Hall '-P 2yn'
_symmetry_space_group_name_H-M 'P 1 21/n 1'
_atom_sites_solution_hydrogens geom
_atom_sites_solution_primary direct
_atom_sites_solution_secondary difmap
_audit_creation_method SHELXL-97
_cell_angle_alpha 90.00
_cell_angle_beta 92.833(3)
_cell_angle_gamma 90.00
_cell_formula_units_Z 4
_cell_length_a 12.083(3)
_cell_length_b 16.326(5)
_cell_length_c 16.352(5)
_cell_measurement_reflns_used 3443
_cell_measurement_temperature 140(1)
_cell_measurement_theta_max 50.52
_cell_measurement_theta_min 4.80
_cell_volume 3221.8(16)
_computing_cell_refinement 'SAINT+, v. 7.66a (Bruker AXS, 2009)'
_computing_data_collection 'APEX II, v. 7.0 (Bruker AXS, 2009)'
_computing_data_reduction 'SAINT+, v. 7.66a (Bruker AXS, 2009)'
_computing_molecular_graphics 'SHELXTL, v. 6.14, (Bruker AXS, 2000)'
_computing_publication_material 'SHELXTL, v. 6.14, (Bruker AXS, 2000)'
_computing_structure_refinement 'SHELXL-97 (Sheldrick, 1997)'
_computing_structure_solution 'SHELXS-97 (Sheldrick, 1990)'
_diffrn_ambient_temperature 140(1)
_diffrn_measured_fraction_theta_full 1.000
_diffrn_measured_fraction_theta_max 0.999
_diffrn_measurement_device_type 'Bruker D8 with APEXII CCD'
_diffrn_measurement_method '\w scans'
_diffrn_radiation_monochromator graphite
_diffrn_radiation_source 'fine-focus sealed tube'
_diffrn_radiation_type MoK\a
_diffrn_radiation_wavelength 0.71073
_diffrn_reflns_av_R_equivalents 0.0617
_diffrn_reflns_av_sigmaI/netI 0.0607
_diffrn_reflns_limit_h_max 14
_diffrn_reflns_limit_h_min -14
_diffrn_reflns_limit_k_max 19
_diffrn_reflns_limit_k_min 0
_diffrn_reflns_limit_l_max 19
_diffrn_reflns_limit_l_min 0
_diffrn_reflns_number 21370
_diffrn_reflns_theta_full 25.00
_diffrn_reflns_theta_max 25.35
_diffrn_reflns_theta_min 2.05
_diffrn_standards_decay_% 0
_diffrn_standards_interval_count 0
_diffrn_standards_interval_time 0
_diffrn_standards_number 0
_exptl_absorpt_coefficient_mu 6.985
_exptl_absorpt_correction_T_max 0.4011
_exptl_absorpt_correction_T_min 0.2452
_exptl_absorpt_correction_type multi-scan
_exptl_absorpt_process_details 'SADABS v. 1 (Sheldrick, 2008)'
_exptl_crystal_colour red
_exptl_crystal_density_diffrn 1.970
_exptl_crystal_description block
_exptl_crystal_F_000 1816
_exptl_crystal_size_max 0.28
_exptl_crystal_size_mid 0.20
_exptl_crystal_size_min 0.16
_refine_diff_density_max 2.554
_refine_diff_density_min -2.000
_refine_diff_density_rms 0.245
_refine_ls_extinction_method none
_refine_ls_goodness_of_fit_ref 1.097
_refine_ls_hydrogen_treatment constr
_refine_ls_matrix_type full
_refine_ls_number_parameters 330
_refine_ls_number_reflns 9264
_refine_ls_number_restraints 168
_refine_ls_restrained_S_all 1.091
_refine_ls_R_factor_all 0.0624
_refine_ls_R_factor_gt 0.0480
_refine_ls_shift/su_max 0.001
_refine_ls_shift/su_mean 0.000
_refine_ls_structure_factor_coef Fsqd
_refine_ls_weighting_details 'calc w=1/[\s^2^(Fo^2^)+(0.1001P)^2^+0.0000P] where P=(Fo^2^+2Fc^2^)/3'
_refine_ls_weighting_scheme calc
_refine_ls_wR_factor_gt 0.1337
_refine_ls_wR_factor_ref 0.1523
_reflns_number_gt 5062
_reflns_number_total 5823
_reflns_threshold_expression >2sigma(I)
_cod_data_source_file ic200377b_si_002_3.cif
_cod_data_source_block apx1077_hklf5
_cod_original_cell_volume 3221.9(16)
_cod_original_sg_symbol_H-M 'P 21/n'
_cod_database_code 4325108

loop_
_symmetry_equiv_pos_as_xyz
'x, y, z'
'-x+1/2, y+1/2, -z+1/2'
'-x, -y, -z'
'x-1/2, -y-1/2, z-1/2'

loop_
_atom_site_label
_atom_site_type_symbol
_atom_site_fract_x
_atom_site_fract_y
_atom_site_fract_z
_atom_site_U_iso_or_equiv
_atom_site_adp_type
_atom_site_occupancy
_atom_site_symmetry_multiplicity
_atom_site_calc_flag
_atom_site_refinement_flags
U1 U 0.24984(3) 0.80245(2) 0.05847(2) 0.01566(12) Uani 1 1 d .
I1 I 0.23101(6) 0.67524(4) 0.19803(4) 0.02425(18) Uani 1 1 d .
I2 I 0.25641(6) 0.96807(4) -0.03716(4) 0.02315(18) Uani 1 1 d .
N1 N 0.2538(7) 0.7299(5) -0.0367(5) 0.0191(19) Uani 1 1 d .
O1 O 0.4560(6) 0.7852(4) 0.0501(5) 0.0235(18) Uani 1 1 d .
O2 O 0.0459(6) 0.7852(4) 0.0240(5) 0.0249(18) Uani 1 1 d .
O3 O 0.3636(6) 0.8846(4) 0.1709(5) 0.0204(18) Uani 1 1 d .
O4 O 0.1253(6) 0.8874(5) 0.1516(5) 0.0221(18) Uani 1 1 d .
C1 C 0.5046(9) 0.7139(6) 0.0170(7) 0.023(3) Uani 1 1 d U
H1A H 0.4494 0.6713 0.0078 0.028 Uiso 1 1 calc R
H1B H 0.5633 0.6931 0.0539 0.028 Uiso 1 1 calc R
C2 C 0.5509(9) 0.7407(7) -0.0637(7) 0.023(2) Uani 1 1 d U
H2A H 0.4992 0.7286 -0.1094 0.027 Uiso 1 1 calc R
H2B H 0.6208 0.7137 -0.0726 0.027 Uiso 1 1 calc R
C3 C 0.5670(9) 0.8335(7) -0.0537(7) 0.025(3) Uani 1 1 d U
H3A H 0.6438 0.8485 -0.0599 0.030 Uiso 1 1 calc R
H3B H 0.5209 0.8632 -0.0938 0.030 Uiso 1 1 calc R
C4 C 0.5325(8) 0.8513(7) 0.0325(6) 0.022(2) Uani 1 1 d U
H4A H 0.5962 0.8509 0.0711 0.026 Uiso 1 1 calc R
H4B H 0.4962 0.9041 0.0351 0.026 Uiso 1 1 calc R
C5 C 0.0034(9) 0.7849(8) -0.0606(8) 0.032(3) Uani 1 1 d U
H5A H 0.0412 0.7440 -0.0920 0.038 Uiso 1 1 calc R
H5B H 0.0131 0.8381 -0.0856 0.038 Uiso 1 1 calc R
C6 C -0.1169(12) 0.7646(12) -0.0569(10) 0.068(5) Uani 1 1 d U
H6A H -0.1612 0.8057 -0.0861 0.082 Uiso 1 1 calc R
H6B H -0.1320 0.7119 -0.0824 0.082 Uiso 1 1 calc R
C7 C -0.1444(11) 0.7622(10) 0.0258(9) 0.049(4) Uani 1 1 d U
H7A H -0.1949 0.7174 0.0353 0.059 Uiso 1 1 calc R
H7B H -0.1789 0.8131 0.0414 0.059 Uiso 1 1 calc R
C8 C -0.0350(9) 0.7497(7) 0.0741(7) 0.028(3) Uani 1 1 d U
H8A H -0.0354 0.7770 0.1267 0.034 Uiso 1 1 calc R
H8B H -0.0203 0.6919 0.0830 0.034 Uiso 1 1 calc R
C9 C 0.4429(9) 0.8465(6) 0.2301(7) 0.022(2) Uani 1 1 d U
H9A H 0.5079 0.8277 0.2031 0.026 Uiso 1 1 calc R
H9B H 0.4093 0.8000 0.2563 0.026 Uiso 1 1 calc R
C10 C 0.4737(10) 0.9118(7) 0.2922(7) 0.032(3) Uani 1 1 d U
H10A H 0.5472 0.9029 0.3171 0.038 Uiso 1 1 calc R
H10B H 0.4205 0.9149 0.3346 0.038 Uiso 1 1 calc R
C11 C 0.4698(9) 0.9883(7) 0.2379(7) 0.029(3) Uani 1 1 d U
H11A H 0.4616 1.0376 0.2701 0.035 Uiso 1 1 calc R
H11B H 0.5358 0.9928 0.2068 0.035 Uiso 1 1 calc R
C12 C 0.3678(9) 0.9727(6) 0.1823(7) 0.027(3) Uani 1 1 d U
H12A H 0.3017 0.9920 0.2076 0.033 Uiso 1 1 calc R
H12B H 0.3740 1.0004 0.1303 0.033 Uiso 1 1 calc R
C13 C 0.1169(9) 0.8859(7) 0.2387(6) 0.021(2) Uani 1 1 d U
H13A H 0.1888 0.8746 0.2652 0.026 Uiso 1 1 calc R
H13B H 0.0660 0.8431 0.2537 0.026 Uiso 1 1 calc R
C14 C 0.0745(10) 0.9695(7) 0.2666(7) 0.033(3) Uani 1 1 d U
H14A H 0.0095 0.9634 0.2986 0.040 Uiso 1 1 calc R
H14B H 0.1313 0.9987 0.2989 0.040 Uiso 1 1 calc R
C15 C 0.0458(9) 1.0141(7) 0.1860(7) 0.027(3) Uani 1 1 d U
H15A H -0.0247 1.0422 0.1879 0.032 Uiso 1 1 calc R
H15B H 0.1028 1.0535 0.1738 0.032 Uiso 1 1 calc R
C16 C 0.0400(8) 0.9455(6) 0.1230(6) 0.017(2) Uani 1 1 d U
H16A H -0.0326 0.9199 0.1206 0.020 Uiso 1 1 calc R
H16B H 0.0550 0.9661 0.0690 0.020 Uiso 1 1 calc R
C17 C 0.2574(8) 0.6765(6) -0.1042(6) 0.017(2) Uani 1 1 d U
C18 C 0.2654(8) 0.5894(5) -0.0925(6) 0.017(2) Uani 1 1 d U
C19 C 0.2725(9) 0.5392(6) -0.1597(6) 0.021(2) Uani 1 1 d U
H19 H 0.2773 0.4829 -0.1517 0.026 Uiso 1 1 calc R
C20 C 0.2726(9) 0.5691(6) -0.2379(6) 0.023(2) Uani 1 1 d U
H20 H 0.2781 0.5339 -0.2822 0.028 Uiso 1 1 calc R
C21 C 0.2644(9) 0.6521(6) -0.2496(6) 0.024(2) Uani 1 1 d U
H21 H 0.2625 0.6719 -0.3029 0.029 Uiso 1 1 calc R
C22 C 0.2588(8) 0.7087(6) -0.1854(6) 0.016(2) Uani 1 1 d U
C23 C 0.2461(9) 0.7970(6) -0.2010(6) 0.022(2) Uani 1 1 d U
H23 H 0.2391 0.8251 -0.1486 0.026 Uiso 1 1 calc R
C24 C 0.1444(9) 0.8178(7) -0.2572(8) 0.030(3) Uani 1 1 d U
H24A H 0.1560 0.7985 -0.3116 0.046 Uiso 1 1 calc R
H24B H 0.1336 0.8760 -0.2583 0.046 Uiso 1 1 calc R
H24C H 0.0800 0.7917 -0.2369 0.046 Uiso 1 1 calc R
C25 C 0.3487(10) 0.8316(8) -0.2428(8) 0.038(3) Uani 1 1 d U
H25A H 0.4150 0.8116 -0.2149 0.057 Uiso 1 1 calc R
H25B H 0.3476 0.8904 -0.2405 0.057 Uiso 1 1 calc R
H25C H 0.3469 0.8143 -0.2990 0.057 Uiso 1 1 calc R
C26 C 0.2583(9) 0.5528(6) -0.0089(6) 0.021(2) Uani 1 1 d U
H26 H 0.2912 0.5922 0.0304 0.025 Uiso 1 1 calc R
C27 C 0.1341(10) 0.5443(7) 0.0093(8) 0.035(3) Uani 1 1 d U
H27A H 0.0971 0.5955 -0.0014 0.053 Uiso 1 1 calc R
H27B H 0.1276 0.5296 0.0657 0.053 Uiso 1 1 calc R
H27C H 0.1008 0.5025 -0.0251 0.053 Uiso 1 1 calc R
C28 C 0.3175(11) 0.4725(7) 0.0050(8) 0.039(3) Uani 1 1 d U
H28A H 0.2812 0.4308 -0.0278 0.058 Uiso 1 1 calc R
H28B H 0.3161 0.4578 0.0618 0.058 Uiso 1 1 calc R
H28C H 0.3929 0.4778 -0.0101 0.058 Uiso 1 1 calc R

loop_
_atom_site_aniso_label
_atom_site_aniso_U_11
_atom_site_aniso_U_22
_atom_site_aniso_U_33
_atom_site_aniso_U_23
_atom_site_aniso_U_13
_atom_site_aniso_U_12
U1 0.0207(2) 0.01085(19) 0.01537(19) -0.00061(14) 0.00054(15) 0.0007(2)
I1 0.0346(4) 0.0156(3) 0.0224(3) 0.0041(3) -0.0010(3) -0.0025(3)
I2 0.0353(4) 0.0137(3) 0.0203(3) 0.0020(2) -0.0009(3) 0.0006(3)
N1 0.024(5) 0.010(4) 0.022(4) -0.005(3) -0.008(4) 0.000(4)
O1 0.021(4) 0.017(4) 0.033(5) -0.006(3) 0.007(3) 0.004(3)
O2 0.031(5) 0.027(5) 0.017(4) -0.004(3) 0.002(3) -0.008(3)
O3 0.026(4) 0.012(4) 0.023(4) -0.003(3) -0.004(3) 0.000(3)
O4 0.019(4) 0.026(5) 0.021(4) -0.001(4) 0.003(3) 0.006(3)
C1 0.033(6) 0.015(5) 0.023(5) 0.000(4) 0.006(4) 0.007(4)
C2 0.019(5) 0.025(5) 0.025(5) -0.008(5) 0.002(4) -0.001(4)
C3 0.026(6) 0.026(6) 0.023(5) 0.002(4) 0.004(4) 0.003(4)
C4 0.013(5) 0.024(5) 0.029(5) -0.005(4) 0.004(4) -0.007(4)
C5 0.023(5) 0.036(6) 0.038(6) 0.000(5) 0.000(5) -0.006(5)
C6 0.049(8) 0.101(9) 0.055(8) -0.006(7) 0.002(6) -0.001(7)
C7 0.036(7) 0.062(8) 0.050(7) 0.006(6) -0.004(6) -0.014(6)
C8 0.022(5) 0.028(6) 0.035(6) -0.001(5) 0.002(5) -0.009(5)
C9 0.027(5) 0.015(5) 0.022(5) 0.003(4) -0.013(4) 0.008(4)
C10 0.029(6) 0.039(6) 0.027(6) -0.009(5) 0.001(5) 0.003(5)
C11 0.027(6) 0.020(5) 0.040(6) -0.005(5) -0.008(5) -0.014(5)
C12 0.033(6) 0.014(5) 0.034(6) -0.011(5) 0.000(5) 0.003(4)
C13 0.027(5) 0.019(5) 0.018(5) -0.007(4) 0.002(4) 0.003(4)
C14 0.038(6) 0.031(6) 0.032(6) -0.009(5) 0.008(5) 0.004(5)
C15 0.027(6) 0.025(6) 0.030(6) -0.015(5) 0.007(4) 0.009(4)
C16 0.024(5) 0.016(5) 0.009(4) -0.001(4) -0.002(4) 0.013(4)
C17 0.007(5) 0.022(5) 0.021(5) 0.001(4) -0.001(4) -0.002(4)
C18 0.020(5) 0.011(4) 0.018(4) -0.002(4) -0.007(4) -0.002(4)
C19 0.023(5) 0.012(4) 0.029(5) -0.001(4) -0.004(4) -0.004(4)
C20 0.025(5) 0.015(5) 0.031(5) -0.006(4) 0.005(5) 0.004(4)
C21 0.026(5) 0.028(5) 0.019(5) -0.010(4) 0.007(4) -0.008(5)
C22 0.011(5) 0.020(5) 0.018(4) -0.002(4) 0.003(4) -0.004(4)
C23 0.033(6) 0.015(4) 0.016(4) -0.005(4) -0.010(4) -0.005(4)
C24 0.036(6) 0.024(6) 0.032(6) 0.008(5) 0.012(5) -0.002(5)
C25 0.040(6) 0.036(6) 0.038(6) 0.006(5) 0.000(5) -0.006(5)
C26 0.029(5) 0.012(4) 0.021(5) 0.000(4) -0.001(4) 0.006(4)
C27 0.043(7) 0.028(6) 0.034(6) 0.002(5) 0.000(5) -0.010(5)
C28 0.054(7) 0.030(6) 0.033(6) 0.004(5) 0.006(5) 0.009(5)

loop_
_atom_type_symbol
_atom_type_description
_atom_type_scat_dispersion_real
_atom_type_scat_dispersion_imag
_atom_type_scat_source
C C 0.0033 0.0016 'International Tables Vol C Tables 4.2.6.8 and 6.1.1.4'
H H 0.0000 0.0000 'International Tables Vol C Tables 4.2.6.8 and 6.1.1.4'
N N 0.0061 0.0033 'International Tables Vol C Tables 4.2.6.8 and 6.1.1.4'
O O 0.0106 0.0060 'International Tables Vol C Tables 4.2.6.8 and 6.1.1.4'
I I -0.4742 1.8119 'International Tables Vol C Tables 4.2.6.8 and 6.1.1.4'
U U -9.6767 9.6646 'International Tables Vol C Tables 4.2.6.8 and 6.1.1.4'

loop_
_geom_angle_atom_site_label_1
_geom_angle_atom_site_label_2
_geom_angle_atom_site_label_3
_geom_angle
N1 U1 O2 79.4(3)
N1 U1 O1 80.0(3)
O2 U1 O1 159.4(2)
N1 U1 O4 145.8(3)
O2 U1 O4 66.5(2)
O1 U1 O4 134.1(2)
N1 U1 O3 146.9(3)
O2 U1 O3 133.7(2)
O1 U1 O3 66.9(2)
O4 U1 O3 67.2(2)
N1 U1 I1 100.7(2)
O2 U1 I1 89.05(17)
O1 U1 I1 94.23(17)
O4 U1 I1 81.98(17)
O3 U1 I1 83.18(16)
N1 U1 I2 97.1(2)
O2 U1 I2 91.91(17)
O1 U1 I2 91.14(17)
O4 U1 I2 82.01(17)
O3 U1 I2 83.24(16)
I1 U1 I2 162.08(2)
C17 N1 U1 178.9(7)
C1 O1 C4 104.6(7)
C1 O1 U1 122.7(6)
C4 O1 U1 124.5(6)
C8 O2 C5 109.0(8)
C8 O2 U1 127.4(7)
C5 O2 U1 120.7(6)
C12 O3 C9 108.5(8)
C12 O3 U1 127.9(6)
C9 O3 U1 123.4(6)
C13 O4 C16 104.3(7)
C13 O4 U1 130.2(6)
C16 O4 U1 125.4(6)
O1 C1 C2 105.8(8)
C1 C2 C3 103.9(8)
C4 C3 C2 104.4(9)
O1 C4 C3 104.3(8)
O2 C5 C6 105.1(10)
C7 C6 C5 108.7(12)
C6 C7 C8 105.2(12)
O2 C8 C7 104.5(11)
O3 C9 C10 106.0(8)
C9 C10 C11 100.8(9)
C12 C11 C10 102.3(8)
O3 C12 C11 105.4(8)
O4 C13 C14 108.7(9)
C15 C14 C13 103.4(9)
C16 C15 C14 103.5(8)
O4 C16 C15 104.6(8)
N1 C17 C22 120.1(9)
N1 C17 C18 120.9(9)
C22 C17 C18 118.9(9)
C19 C18 C17 119.3(9)
C19 C18 C26 120.0(8)
C17 C18 C26 120.6(8)
C20 C19 C18 122.4(9)
C19 C20 C21 118.6(10)
C20 C21 C22 123.6(10)
C21 C22 C17 117.1(9)
C21 C22 C23 121.6(9)
C17 C22 C23 121.1(8)
C22 C23 C24 113.2(8)
C22 C23 C25 110.8(9)
C24 C23 C25 106.8(9)
C18 C26 C28 115.9(9)
C18 C26 C27 108.2(9)
C28 C26 C27 110.5(9)

loop_
_geom_bond_atom_site_label_1
_geom_bond_atom_site_label_2
_geom_bond_distance
U1 N1 1.958(8)
U1 O2 2.517(7)
U1 O1 2.517(7)
U1 O4 2.595(7)
U1 O3 2.611(7)
U1 I1 3.1022(10)
U1 I2 3.1267(10)
N1 C17 1.409(12)
O1 C1 1.423(11)
O1 C4 1.459(12)
O2 C8 1.428(12)
O2 C5 1.452(13)
O3 C12 1.452(12)
O3 C9 1.467(11)
O4 C13 1.432(12)
O4 C16 1.460(11)
C1 C2 1.523(15)
C2 C3 1.535(15)
C3 C4 1.518(14)
C5 C6 1.494(16)
C6 C7 1.41(2)
C7 C8 1.520(16)
C9 C10 1.507(14)
C10 C11 1.531(15)
C11 C12 1.516(14)
C13 C14 1.536(15)
C14 C15 1.530(15)
C15 C16 1.521(13)
C17 C22 1.430(13)
C17 C18 1.437(12)
C18 C19 1.377(13)
C18 C26 1.498(13)
C19 C20 1.369(14)
C20 C21 1.371(13)
C21 C22 1.402(13)
C22 C23 1.471(12)
C23 C24 1.535(14)
C23 C25 1.551(15)
C26 C28 1.505(14)
C26 C27 1.550(14)
